data_7234120
loop_
_publ_author_name
'Xiao-Peng Zhang'
'Jin-Feng Mei'
'Jian-Cheng Lai'
'Cheng-Hui Li'
'Xiao-Zeng You'

_publ_section_title
;
 Mechano-induced luminescent and chiroptical switching in chiral
 cyclometalated platinum(ii) complexes
;
_journal_name_full 'Journal of Materials Chemistry C'
_journal_page_first 2350
_journal_page_last 2357
_journal_paper_doi 10.1039/C4TC02800G
_journal_volume 3
_journal_year 2015
_chemical_absolute_configuration unk
_chemical_formula_moiety 'C68 H82 Cl2 N6 O7 Pt2'
_chemical_formula_sum 'C68 H82 Cl2 N6 O7 Pt2'
_chemical_formula_weight 1556.48
_space_group_IT_number 152
_space_group_name_Hall 'P 31 2"'
_space_group_name_H-M_alt 'P 31 2 1'
_symmetry_cell_setting trigonal
_symmetry_space_group_name_H-M 'P 31 2 1'
_atom_sites_solution_hydrogens geom
_atom_sites_solution_primary direct
_atom_sites_solution_secondary difmap
_cell_angle_alpha 90.00
_cell_angle_beta 90.00
_cell_angle_gamma 120.00
_cell_formula_units_Z 3
_cell_length_a 31.521(3)
_cell_length_b 31.521(3)
_cell_length_c 7.118(2)
_cell_measurement_reflns_used 6628
_cell_measurement_temperature 291(2)
_cell_measurement_theta_max 19.835
_cell_measurement_theta_min 2.5845
_cell_volume 6124.8(19)
_computing_cell_refinement SMART
_computing_data_collection SMART,(Bruker,2000)
_computing_data_reduction SAINT(Bruker,2000)
_computing_molecular_graphics SHELXTL
_computing_publication_material SHELXTL
_computing_structure_refinement SHELXTL
_computing_structure_solution 'SHELXTL(Bruker,2000) '
_diffrn_ambient_temperature 291(2)
_diffrn_measured_fraction_theta_full 1.000
_diffrn_measured_fraction_theta_max 1.000
_diffrn_measurement_device_type 'Bruker Smart Aepex CCD'
_diffrn_measurement_method 'phi and omega scans'
_diffrn_radiation_monochromator graphite
_diffrn_radiation_source 'fine-focus sealed tube'
_diffrn_radiation_type MoK\a
_diffrn_radiation_wavelength 0.71073
_diffrn_reflns_av_R_equivalents 0.0785
_diffrn_reflns_av_sigmaI/netI 0.0812
_diffrn_reflns_limit_h_max 40
_diffrn_reflns_limit_h_min -40
_diffrn_reflns_limit_k_max 40
_diffrn_reflns_limit_k_min -40
_diffrn_reflns_limit_l_max 5
_diffrn_reflns_limit_l_min -9
_diffrn_reflns_number 56494
_diffrn_reflns_theta_full 27.50
_diffrn_reflns_theta_max 27.50
_diffrn_reflns_theta_min 0.75
_exptl_absorpt_coefficient_mu 3.533
_exptl_absorpt_correction_T_max 0.5103
_exptl_absorpt_correction_T_min 0.4378
_exptl_absorpt_correction_type multi-scan
_exptl_absorpt_process_details SADABS,Bruker,2000
_exptl_crystal_colour red
_exptl_crystal_density_diffrn 1.266
_exptl_crystal_density_method 'not measured'
_exptl_crystal_description needle
_exptl_crystal_F_000 2334
_exptl_crystal_size_max 0.28
_exptl_crystal_size_mid 0.24
_exptl_crystal_size_min 0.22
_refine_diff_density_max 6.945
_refine_diff_density_min -6.043
_refine_diff_density_rms 0.229
_refine_ls_abs_structure_details 'Flack H D (1983), Acta Cryst. A39, 876-881'
_refine_ls_abs_structure_Flack 0.013(15)
_refine_ls_extinction_method none
_refine_ls_goodness_of_fit_ref 1.048
_refine_ls_hydrogen_treatment constr
_refine_ls_matrix_type full
_refine_ls_number_parameters 459
_refine_ls_number_reflns 9397
_refine_ls_number_restraints 0
_refine_ls_restrained_S_all 1.048
_refine_ls_R_factor_all 0.0690
_refine_ls_R_factor_gt 0.0632
_refine_ls_shift/su_max 0.000
_refine_ls_shift/su_mean 0.000
_refine_ls_structure_factor_coef Fsqd
_refine_ls_weighting_details 'calc w=1/[\s^2^(Fo^2^)+(0.1117P)^2^+0.0000P] where P=(Fo^2^+2Fc^2^)/3'
_refine_ls_weighting_scheme calc
_refine_ls_wR_factor_gt 0.1725
_refine_ls_wR_factor_ref 0.1741
_reflns_number_gt 7499
_reflns_number_total 9397
_reflns_threshold_expression >2sigma(I)
_cod_data_source_file J-Mater-Chem-C-2015-3-2350.cif
_cod_data_source_block 20130830c
_cod_depositor_comments
;
The following automatic conversions were performed:

data item '_symmetry_cell_setting' value 'Trigonal' was changed to
'trigonal' in accordance with the built-in table derived from the CIF
Core dictionary named 'cif_core.dic' version 2.4.5 last updated on
2014-11-21.

Automatic conversion script
Id: cif_fix_values 6909 2019-04-08 15:41:33Z antanas 
;
_cod_original_sg_symbol_H-M 'P3(1)21   '
_cod_database_code 7234120

loop_
_symmetry_equiv_pos_as_xyz
'x, y, z'
'-y, x-y, z+1/3'
'-x+y, -x, z+2/3'
'y, x, -z'
'-x, -x+y, -z+1/3'
'x-y, -y, -z+2/3'

loop_
_atom_site_label
_atom_site_type_symbol
_atom_site_fract_x
_atom_site_fract_y
_atom_site_fract_z
_atom_site_U_iso_or_equiv
_atom_site_adp_type
_atom_site_occupancy
_atom_site_symmetry_multiplicity
_atom_site_calc_flag
_atom_site_refinement_flags
_atom_site_disorder_assembly
_atom_site_disorder_group
C1 C 1.0116(4) 0.5424(4) 0.4070(16) 0.037(3) Uani 1 1 d . . .
C2 C 1.0579(4) 0.4847(4) 0.3583(17) 0.038(3) Uani 1 1 d . . .
C3 C 1.1001(4) 0.5251(4) 0.3047(16) 0.039(3) Uani 1 1 d . . .
H3 H 1.1007 0.5547 0.2901 0.047 Uiso 1 1 calc R . .
C4 C 1.1428(5) 0.5230(5) 0.2709(18) 0.044(3) Uani 1 1 d . . .
H4 H 1.1725 0.5512 0.2459 0.053 Uiso 1 1 calc R . .
C5 C 1.1392(4) 0.4785(4) 0.2759(17) 0.039(3) Uani 1 1 d . . .
H5 H 1.1667 0.4766 0.2418 0.047 Uiso 1 1 calc R . .
C6 C 1.0978(5) 0.4358(4) 0.3279(16) 0.041(3) Uani 1 1 d . . .
H6 H 1.0979 0.4066 0.3426 0.049 Uiso 1 1 calc R . .
C7 C 1.0545(5) 0.4390(4) 0.3581(19) 0.045(3) Uani 1 1 d . . .
C8 C 1.0063(4) 0.3950(4) 0.4089(16) 0.036(3) Uani 1 1 d . . .
C9 C 0.9946(4) 0.3478(4) 0.4202(18) 0.046(3) Uani 1 1 d . . .
H9 H 1.0185 0.3398 0.3910 0.056 Uiso 1 1 calc R . .
C10 C 0.9491(4) 0.3109(4) 0.4727(16) 0.036(3) Uani 1 1 d . . .
H10 H 0.9423 0.2787 0.4854 0.044 Uiso 1 1 calc R . .
C11 C 0.9131(5) 0.3242(4) 0.5067(14) 0.035(2) Uani 1 1 d . . .
H11 H 0.8810 0.3006 0.5350 0.041 Uiso 1 1 calc R . .
C12 C 0.9276(4) 0.3757(4) 0.4961(15) 0.029(2) Uani 1 1 d . . .
C13 C 0.8942(4) 0.3940(4) 0.5306(17) 0.036(3) Uani 1 1 d . . .
C14 C 0.8458(3) 0.3668(3) 0.5672(13) 0.0215(19) Uani 1 1 d . . .
H14 H 0.8310 0.3329 0.5737 0.026 Uiso 1 1 calc R . .
C15 C 0.8175(3) 0.3898(4) 0.5957(14) 0.0270(19) Uani 1 1 d . . .
C16 C 0.8391(4) 0.4368(4) 0.5726(15) 0.031(2) Uani 1 1 d . . .
C17 C 0.8870(4) 0.4645(4) 0.5266(19) 0.043(3) Uani 1 1 d . . .
H17 H 0.9008 0.4981 0.5098 0.051 Uiso 1 1 calc R . .
C18 C 0.7615(4) 0.3572(4) 0.6469(17) 0.044(3) Uani 1 1 d . . .
H18A H 0.7442 0.3340 0.5470 0.053 Uiso 1 1 calc R . .
H18B H 0.7577 0.3391 0.7618 0.053 Uiso 1 1 calc R . .
C19 C 0.7404(4) 0.3918(4) 0.6732(17) 0.041(3) Uani 1 1 d . . .
H19 H 0.7061 0.3768 0.7130 0.049 Uiso 1 1 calc R . .
C20 C 0.7795(4) 0.4359(5) 0.7942(16) 0.042(3) Uani 1 1 d . . .
H20A H 0.7668 0.4543 0.8592 0.051 Uiso 1 1 calc R . .
H20B H 0.7986 0.4276 0.8775 0.051 Uiso 1 1 calc R . .
C21 C 0.8048(4) 0.4586(5) 0.6040(15) 0.040(3) Uani 1 1 d . . .
H21 H 0.8204 0.4943 0.5945 0.047 Uiso 1 1 calc R . .
C22 C 0.7573(4) 0.4295(4) 0.4967(15) 0.037(2) Uani 1 1 d . . .
C23 C 0.7562(4) 0.4085(4) 0.2989(15) 0.036(3) Uani 1 1 d . . .
H23A H 0.7328 0.3741 0.2975 0.054 Uiso 1 1 calc R . .
H23B H 0.7881 0.4136 0.2690 0.054 Uiso 1 1 calc R . .
H23C H 0.7470 0.4249 0.2077 0.054 Uiso 1 1 calc R . .
C24 C 0.7260(4) 0.4532(4) 0.5044(17) 0.037(2) Uani 1 1 d . . .
H24A H 0.7155 0.4529 0.6314 0.056 Uiso 1 1 calc R . .
H24B H 0.6978 0.4355 0.4254 0.056 Uiso 1 1 calc R . .
H24C H 0.7446 0.4865 0.4614 0.056 Uiso 1 1 calc R . .
C25 C 1.0321(4) 0.6314(4) 0.3969(18) 0.039(3) Uani 1 1 d . . .
C26 C 1.0784(5) 0.6679(4) 0.359(2) 0.048(3) Uani 1 1 d . . .
C27 C 1.0914(5) 0.7193(5) 0.350(2) 0.053(4) Uani 1 1 d . . .
H27 H 1.1234 0.7440 0.3275 0.064 Uiso 1 1 calc R . .
C28 C 1.0550(5) 0.7296(4) 0.377(2) 0.051(3) Uani 1 1 d . . .
H28 H 1.0628 0.7621 0.3714 0.061 Uiso 1 1 calc R . .
C29 C 1.0065(5) 0.6940(4) 0.4122(15) 0.045(3) Uani 1 1 d . . .
H29 H 0.9816 0.7015 0.4258 0.054 Uiso 1 1 calc R . .
C30 C 0.9986(5) 0.6480(4) 0.4248(16) 0.041(3) Uani 1 1 d . . .
C31 C 1.1205(4) 0.6560(5) 0.3248(19) 0.047(3) Uani 1 1 d . . .
H31A H 1.1239 0.6525 0.1925 0.071 Uiso 1 1 calc R . .
H31B H 1.1127 0.6260 0.3876 0.071 Uiso 1 1 calc R . .
H31C H 1.1507 0.6821 0.3735 0.071 Uiso 1 1 calc R . .
C32 C 0.9473(5) 0.6061(5) 0.437(2) 0.048(3) Uani 1 1 d . . .
H32A H 0.9265 0.6174 0.4881 0.072 Uiso 1 1 calc R . .
H32B H 0.9464 0.5813 0.5175 0.072 Uiso 1 1 calc R . .
H32C H 0.9360 0.5928 0.3141 0.072 Uiso 1 1 calc R . .
C33 C 0.0411(4) 0.9628(5) 0.0903(16) 0.037(3) Uani 1 1 d . . .
H33A H 0.0545 0.9498 0.1815 0.044 Uiso 1 1 calc R . .
H33B H 0.0668 0.9945 0.0471 0.044 Uiso 1 1 calc R . .
C34 C 0.0164(6) 0.9269(6) -0.076(2) 0.057(4) Uani 1 1 d . . .
H34A H 0.0002 0.8939 -0.0296 0.086 Uiso 1 1 calc R . .
H34B H 0.0408 0.9312 -0.1659 0.086 Uiso 1 1 calc R . .
H34C H -0.0072 0.9335 -0.1340 0.086 Uiso 1 1 calc R . .
Cl1 Cl 0.5489(2) 0.7691(2) 0.0839(9) 0.0467(14) Uani 0.50 1 d P . .
Cl2 Cl 0.11111(19) 0.0000 0.8333 0.0678(15) Uani 1 2 d S . .
N1 N 0.9710(4) 0.4090(3) 0.4388(12) 0.0319(19) Uani 1 1 d . . .
N2 N 0.9143(3) 0.4437(3) 0.5055(11) 0.0296(19) Uani 1 1 d . . .
N3 N 1.0213(4) 0.5853(4) 0.3984(12) 0.037(2) Uani 1 1 d . . .
O1 O 0.0000 0.9657(3) 0.1667 0.0167(17) Uani 1 2 d S . .
O2W O 0.7696(10) 0.7008(11) 0.406(3) 0.071(9) Uani 0.40 1 d P . .
H2X H 0.7627 0.7234 0.3915 0.085 Uiso 0.40 1 d PR . .
H2Y H 0.7888 0.7076 0.4992 0.085 Uiso 0.40 1 d PR . .
O3W O 0.7831(11) 0.6839(12) 0.167(4) 0.051(7) Uani 0.30 1 d P . .
H3X H 0.8089 0.7077 0.1207 0.062 Uiso 0.30 1 d PR . .
H3Y H 0.7586 0.6783 0.0998 0.062 Uiso 0.30 1 d PR . .
O4W O 0.7749(6) 0.7749(6) 1.0000 0.038(4) Uani 0.60 2 d SP . .
H4X H 0.7781 0.7755 0.8814 0.045 Uiso 0.30 1 d PR . .
H4Y H 0.7973 0.8017 1.0462 0.045 Uiso 0.30 1 d PR . .
O5W O 0.1342(11) 0.7724(8) 0.912(5) 0.080(9) Uani 0.40 1 d P . .
H5WX H 0.1600 0.7728 0.8752 0.096 Uiso 0.40 1 d PR . .
H5Y H 0.1343 0.7746 1.0311 0.096 Uiso 0.40 1 d PR . .
O6W O 0.1592(10) 0.8417(10) 0.619(4) 0.046(7) Uani 0.30 1 d P . .
H6X H 0.1382 0.8510 0.6157 0.055 Uiso 0.30 1 d PR . .
H6Y H 0.1873 0.8661 0.6425 0.055 Uiso 0.30 1 d PR . .
O7W O 1.0000 0.7909(9) 0.1667 0.123(16) Uani 0.60 2 d SP . .
H7X H 1.0082 0.8127 0.0820 0.148 Uiso 0.30 1 d PR . .
H7Y H 0.9765 0.7893 0.2307 0.148 Uiso 0.30 1 d PR . .
O8W O 0.0339(12) 0.8470(11) 0.586(5) 0.062(9) Uani 0.30 1 d P . .
H8X H 0.0130 0.8546 0.6236 0.074 Uiso 0.30 1 d PR . .
H8Y H 0.0357 0.8277 0.6655 0.074 Uiso 0.30 1 d PR . .
O9W O 0.1159(11) 0.9172(10) 0.456(5) 0.097(12) Uani 0.40 1 d P . .
H9X H 0.1326 0.9052 0.4110 0.116 Uiso 0.40 1 d PR . .
H9Y H 0.1095 0.9317 0.3699 0.116 Uiso 0.40 1 d PR . .
O1W O 0.1203(10) 0.9123(10) 0.184(4) 0.052(8) Uani 0.30 1 d P . .
H1X H 0.1470 0.9353 0.1400 0.062 Uiso 0.30 1 d PR . .
H1Y H 0.0963 0.9126 0.1313 0.062 Uiso 0.30 1 d PR . .
Pt1 Pt 0.989787(15) 0.475864(16) 0.43125(5) 0.03010(12) Uani 1 1 d . . .

loop_
_atom_site_aniso_label
_atom_site_aniso_U_11
_atom_site_aniso_U_22
_atom_site_aniso_U_33
_atom_site_aniso_U_23
_atom_site_aniso_U_13
_atom_site_aniso_U_12
C1 0.031(5) 0.036(6) 0.040(6) 0.006(5) 0.016(5) 0.015(5)
C2 0.042(6) 0.040(6) 0.037(6) 0.006(5) 0.017(5) 0.025(5)
C3 0.053(7) 0.034(6) 0.033(6) 0.016(5) 0.019(5) 0.023(5)
C4 0.054(7) 0.046(7) 0.040(7) 0.004(6) 0.013(6) 0.031(6)
C5 0.032(6) 0.043(6) 0.035(6) 0.008(5) 0.001(5) 0.013(5)
C6 0.048(7) 0.034(6) 0.029(6) 0.015(5) 0.005(5) 0.011(5)
C7 0.051(7) 0.027(6) 0.047(7) 0.004(6) 0.016(6) 0.011(5)
C8 0.024(5) 0.033(6) 0.039(7) -0.021(5) -0.018(5) 0.005(4)
C9 0.032(6) 0.032(6) 0.057(9) 0.000(6) -0.022(6) 0.003(5)
C10 0.044(6) 0.041(6) 0.027(6) 0.017(5) 0.014(5) 0.023(5)
C11 0.045(6) 0.038(5) 0.020(5) -0.008(4) -0.002(5) 0.020(5)
C12 0.031(5) 0.035(5) 0.024(5) -0.004(4) -0.010(4) 0.018(4)
C13 0.036(6) 0.044(6) 0.032(6) -0.003(5) -0.006(5) 0.023(5)
C14 0.016(4) 0.020(4) 0.024(5) 0.002(4) -0.003(4) 0.006(3)
C15 0.028(5) 0.031(5) 0.028(5) 0.005(4) 0.003(4) 0.019(4)
C16 0.040(6) 0.030(5) 0.029(6) -0.009(5) -0.003(5) 0.021(5)
C17 0.038(6) 0.023(5) 0.051(8) 0.005(5) -0.020(6) 0.003(5)
C18 0.048(7) 0.044(7) 0.039(6) 0.022(6) 0.024(5) 0.023(6)
C19 0.040(6) 0.045(6) 0.037(6) 0.019(5) 0.018(5) 0.021(5)
C20 0.044(7) 0.052(7) 0.030(6) 0.009(5) 0.013(5) 0.024(6)
C21 0.027(5) 0.059(7) 0.027(6) 0.021(5) 0.010(5) 0.017(5)
C22 0.048(6) 0.049(6) 0.020(5) 0.002(5) -0.004(5) 0.029(6)
C23 0.027(5) 0.054(7) 0.032(6) -0.008(5) -0.016(5) 0.024(5)
C24 0.040(6) 0.035(6) 0.039(6) -0.005(5) -0.005(5) 0.020(5)
C25 0.039(6) 0.033(6) 0.046(7) -0.017(5) -0.015(5) 0.017(5)
C26 0.043(7) 0.027(5) 0.059(8) 0.016(6) 0.022(6) 0.008(5)
C27 0.059(8) 0.037(7) 0.070(10) -0.012(7) -0.011(7) 0.028(6)
C28 0.042(7) 0.033(6) 0.077(10) -0.011(6) -0.016(7) 0.020(5)
C29 0.068(8) 0.031(6) 0.024(6) -0.001(5) -0.001(6) 0.015(6)
C30 0.059(8) 0.035(6) 0.033(7) -0.001(5) 0.004(6) 0.027(6)
C31 0.021(5) 0.047(7) 0.049(8) 0.003(6) -0.005(5) -0.002(5)
C32 0.049(7) 0.042(7) 0.057(9) 0.001(6) -0.010(7) 0.025(6)
C33 0.029(5) 0.051(7) 0.032(6) -0.011(5) -0.017(5) 0.022(5)
C34 0.058(9) 0.070(10) 0.044(8) -0.011(7) 0.014(7) 0.034(8)
Cl1 0.061(4) 0.045(3) 0.044(3) -0.006(3) -0.004(3) 0.034(3)
Cl2 0.068(3) 0.063(3) 0.070(4) 0.022(3) 0.0111(14) 0.0314(16)
N1 0.033(5) 0.035(4) 0.030(4) -0.015(4) -0.003(4) 0.019(4)
N2 0.035(5) 0.030(5) 0.019(4) -0.011(4) -0.018(4) 0.013(4)
N3 0.038(5) 0.045(6) 0.019(4) 0.010(4) -0.009(4) 0.015(4)
O1 0.013(4) 0.018(3) 0.017(4) 0.0023(17) 0.005(3) 0.0067(19)
O2W 0.085(18) 0.13(3) 0.045(12) 0.053(15) 0.040(13) 0.09(2)
O3W 0.040(15) 0.064(19) 0.042(15) -0.015(15) -0.014(14) 0.020(13)
O4W 0.038(7) 0.038(7) 0.034(10) 0.008(4) -0.008(4) 0.017(8)
O5W 0.080(18) 0.033(11) 0.12(2) -0.037(14) -0.042(18) 0.026(13)
O6W 0.045(14) 0.050(17) 0.048(15) 0.015(13) -0.005(12) 0.028(12)
O7W 0.047(16) 0.063(14) 0.26(5) -0.003(11) -0.01(2) 0.024(8)
O8W 0.08(2) 0.042(17) 0.08(3) -0.010(17) 0.012(19) 0.041(17)
O9W 0.074(19) 0.056(17) 0.14(3) -0.054(19) -0.07(2) 0.020(14)
O1W 0.037(15) 0.029(14) 0.054(17) -0.023(13) 0.023(13) -0.010(11)
Pt1 0.0324(2) 0.0327(2) 0.02457(17) -0.00482(18) -0.00092(17) 0.01583(17)

loop_
_atom_type_symbol
_atom_type_description
_atom_type_scat_dispersion_real
_atom_type_scat_dispersion_imag
_atom_type_scat_source
C C 0.0033 0.0016 'International Tables Vol C Tables 4.2.6.8 and 6.1.1.4'
H H 0.0000 0.0000 'International Tables Vol C Tables 4.2.6.8 and 6.1.1.4'
Cl Cl 0.1484 0.1585 'International Tables Vol C Tables 4.2.6.8 and 6.1.1.4'
N N 0.0061 0.0033 'International Tables Vol C Tables 4.2.6.8 and 6.1.1.4'
O O 0.0106 0.0060 'International Tables Vol C Tables 4.2.6.8 and 6.1.1.4'
Pt Pt -1.7033 8.3905 'International Tables Vol C Tables 4.2.6.8 and 6.1.1.4'

loop_
_geom_angle_atom_site_label_1
_geom_angle_atom_site_label_2
_geom_angle_atom_site_label_3
_geom_angle
_geom_angle_site_symmetry_1
_geom_angle_site_symmetry_3
N3 C1 Pt1 173.2(9) . .
C3 C2 C7 120.3(11) . .
C3 C2 Pt1 130.9(9) . .
C7 C2 Pt1 108.7(9) . .
C2 C3 C4 121.2(11) . .
C2 C3 H3 119.4 . .
C4 C3 H3 119.4 . .
C5 C4 C3 117.4(12) . .
C5 C4 H4 121.3 . .
C3 C4 H4 121.3 . .
C4 C5 C6 124.7(13) . .
C4 C5 H5 117.6 . .
C6 C5 H5 117.6 . .
C5 C6 C7 116.2(12) . .
C5 C6 H6 121.9 . .
C7 C6 H6 121.9 . .
C2 C7 C6 119.3(11) . .
C2 C7 C8 118.4(12) . .
C6 C7 C8 122.0(11) . .
C9 C8 N1 121.1(11) . .
C9 C8 C7 128.9(12) . .
N1 C8 C7 109.9(10) . .
C8 C9 C10 123.2(13) . .
C8 C9 H9 118.4 . .
C10 C9 H9 118.4 . .
C9 C10 C11 116.7(11) . .
C9 C10 H10 121.7 . .
C11 C10 H10 121.7 . .
C10 C11 C12 118.1(11) . .
C10 C11 H11 120.9 . .
C12 C11 H11 120.9 . .
N1 C12 C13 114.2(10) . .
N1 C12 C11 122.1(10) . .
C13 C12 C11 123.4(10) . .
C14 C13 N2 118.6(10) . .
C14 C13 C12 126.4(11) . .
N2 C13 C12 114.8(10) . .
C13 C14 C15 120.3(9) . .
C13 C14 H14 119.9 . .
C15 C14 H14 119.9 . .
C16 C15 C14 117.5(9) . .
C16 C15 C18 123.3(10) . .
C14 C15 C18 119.2(9) . .
C15 C16 C17 123.2(10) . .
C15 C16 C21 113.8(10) . .
C17 C16 C21 123.1(10) . .
N2 C17 C16 119.9(10) . .
N2 C17 H17 120.1 . .
C16 C17 H17 120.1 . .
C19 C18 C15 107.8(9) . .
C19 C18 H18A 110.1 . .
C15 C18 H18A 110.1 . .
C19 C18 H18B 110.1 . .
C15 C18 H18B 110.1 . .
H18A C18 H18B 108.5 . .
C18 C19 C20 105.4(10) . .
C18 C19 C22 108.9(9) . .
C20 C19 C22 87.1(8) . .
C18 C19 H19 117.1 . .
C20 C19 H19 117.1 . .
C22 C19 H19 117.1 . .
C21 C20 C19 85.7(9) . .
C21 C20 H20A 114.4 . .
C19 C20 H20A 114.4 . .
C21 C20 H20B 114.4 . .
C19 C20 H20B 114.4 . .
H20A C20 H20B 111.5 . .
C22 C21 C20 92.1(9) . .
C22 C21 C16 110.8(10) . .
C20 C21 C16 103.4(9) . .
C22 C21 H21 115.9 . .
C20 C21 H21 115.9 . .
C16 C21 H21 115.9 . .
C24 C22 C21 112.1(10) . .
C24 C22 C23 111.4(9) . .
C21 C22 C23 121.4(10) . .
C24 C22 C19 106.2(9) . .
C21 C22 C19 85.2(8) . .
C23 C22 C19 117.4(10) . .
C22 C23 H23A 109.5 . .
C22 C23 H23B 109.5 . .
H23A C23 H23B 109.5 . .
C22 C23 H23C 109.5 . .
H23A C23 H23C 109.5 . .
H23B C23 H23C 109.5 . .
C22 C24 H24A 109.5 . .
C22 C24 H24B 109.5 . .
H24A C24 H24B 109.5 . .
C22 C24 H24C 109.5 . .
H24A C24 H24C 109.5 . .
H24B C24 H24C 109.5 . .
N3 C25 C26 120.8(12) . .
N3 C25 C30 125.6(11) . .
C26 C25 C30 113.5(11) . .
C25 C26 C27 122.3(13) . .
C25 C26 C31 120.4(11) . .
C27 C26 C31 117.3(11) . .
C28 C27 C26 117.3(13) . .
C28 C27 H27 121.4 . .
C26 C27 H27 121.4 . .
C27 C28 C29 123.7(13) . .
C27 C28 H28 118.2 . .
C29 C28 H28 118.2 . .
C30 C29 C28 114.6(14) . .
C30 C29 H29 122.7 . .
C28 C29 H29 122.7 . .
C29 C30 C25 128.4(13) . .
C29 C30 C32 119.5(12) . .
C25 C30 C32 111.2(11) . .
C26 C31 H31A 109.5 . .
C26 C31 H31B 109.5 . .
H31A C31 H31B 109.5 . .
C26 C31 H31C 109.5 . .
H31A C31 H31C 109.5 . .
H31B C31 H31C 109.5 . .
C30 C32 H32A 109.5 . .
C30 C32 H32B 109.5 . .
H32A C32 H32B 109.5 . .
C30 C32 H32C 109.5 . .
H32A C32 H32C 109.5 . .
H32B C32 H32C 109.5 . .
O1 C33 C34 101.2(8) . .
O1 C33 H33A 111.5 . .
C34 C33 H33A 111.5 . .
O1 C33 H33B 111.5 . .
C34 C33 H33B 111.5 . .
H33A C33 H33B 109.4 . .
C33 C34 H34A 109.5 . .
C33 C34 H34B 109.5 . .
H34A C34 H34B 109.5 . .
C33 C34 H34C 109.5 . .
H34A C34 H34C 109.5 . .
H34B C34 H34C 109.5 . .
C12 N1 C8 118.2(10) . .
C12 N1 Pt1 121.6(8) . .
C8 N1 Pt1 119.5(7) . .
C17 N2 C13 120.4(9) . .
C17 N2 Pt1 129.6(8) . .
C13 N2 Pt1 109.9(7) . .
C1 N3 C25 177.6(12) . .
C33 O1 C33 118.7(13) 5 .
H2X O2W H2Y 109.5 . .
H3X O3W H3Y 109.5 . .
H4X O4W H4Y 109.2 . .
H5WX O5W H5Y 109.8 . .
H6X O6W H6Y 109.5 . .
H7X O7W H7Y 109.5 . .
H8X O8W H8Y 109.5 . .
H9X O9W H9Y 109.5 . .
H1X O1W H1Y 109.5 . .
C1 Pt1 N1 175.3(4) . .
C1 Pt1 C2 92.9(5) . .
N1 Pt1 C2 83.3(4) . .
C1 Pt1 N2 104.7(4) . .
N1 Pt1 N2 79.0(4) . .
C2 Pt1 N2 162.3(4) . .

loop_
_geom_bond_atom_site_label_1
_geom_bond_atom_site_label_2
_geom_bond_distance
_geom_bond_site_symmetry_2
C1 N3 1.229(16) .
C1 Pt1 1.861(12) .
C2 C3 1.356(16) .
C2 C7 1.389(16) .
C2 Pt1 2.088(11) .
C3 C4 1.402(17) .
C3 H3 0.9300 .
C4 C5 1.349(17) .
C4 H4 0.9300 .
C5 C6 1.376(16) .
C5 H5 0.9300 .
C6 C7 1.435(19) .
C6 H6 0.9300 .
C7 C8 1.503(17) .
C8 C9 1.344(18) .
C8 N1 1.402(15) .
C9 C10 1.371(16) .
C9 H9 0.9300 .
C10 C11 1.413(17) .
C10 H10 0.9300 .
C11 C12 1.454(15) .
C11 H11 0.9300 .
C12 N1 1.305(14) .
C12 C13 1.451(16) .
C13 C14 1.350(15) .
C13 N2 1.376(15) .
C14 C15 1.417(13) .
C14 H14 0.9300 .
C15 C16 1.296(15) .
C15 C18 1.578(14) .
C16 C17 1.354(16) .
C16 C21 1.558(16) .
C17 N2 1.326(16) .
C17 H17 0.9300 .
C18 C19 1.545(17) .
C18 H18A 0.9700 .
C18 H18B 0.9700 .
C19 C20 1.577(18) .
C19 C22 1.626(15) .
C19 H19 0.9800 .
C20 C21 1.552(15) .
C20 H20A 0.9700 .
C20 H20B 0.9700 .
C21 C22 1.515(16) .
C21 H21 0.9800 .
C22 C24 1.508(15) .
C22 C23 1.549(15) .
C23 H23A 0.9600 .
C23 H23B 0.9600 .
C23 H23C 0.9600 .
C24 H24A 0.9600 .
C24 H24B 0.9600 .
C24 H24C 0.9600 .
C25 N3 1.315(15) .
C25 C26 1.361(17) .
C25 C30 1.408(17) .
C26 C27 1.461(17) .
C26 C31 1.570(18) .
C27 C28 1.350(18) .
C27 H27 0.9300 .
C28 C29 1.394(18) .
C28 H28 0.9300 .
C29 C30 1.345(18) .
C29 H29 0.9300 .
C30 C32 1.493(18) .
C31 H31A 0.9600 .
C31 H31B 0.9600 .
C31 H31C 0.9600 .
C32 H32A 0.9600 .
C32 H32B 0.9600 .
C32 H32C 0.9600 .
C33 O1 1.449(12) .
C33 C34 1.549(18) .
C33 H33A 0.9700 .
C33 H33B 0.9700 .
C34 H34A 0.9600 .
C34 H34B 0.9600 .
C34 H34C 0.9600 .
N1 Pt1 1.884(9) .
N2 Pt1 2.135(9) .
O1 C33 1.449(12) 5
O2W H2X 0.8498 .
O2W H2Y 0.8501 .
O3W H3X 0.8501 .
O3W H3Y 0.8500 .
O4W H4X 0.8498 .
O4W H4Y 0.8527 .
O5W H5WX 0.8500 .
O5W H5Y 0.8500 .
O6W H6X 0.8500 .
O6W H6Y 0.8500 .
O7W H7X 0.8500 .
O7W H7Y 0.8500 .
O8W H8X 0.8500 .
O8W H8Y 0.8499 .
O9W H9X 0.8499 .
O9W H9Y 0.8499 .
O1W H1X 0.8500 .
O1W H1Y 0.8499 .

loop_
_geom_torsion_atom_site_label_1
_geom_torsion_atom_site_label_2
_geom_torsion_atom_site_label_3
_geom_torsion_atom_site_label_4
_geom_torsion
_geom_torsion_site_symmetry_1
_geom_torsion_site_symmetry_2
_geom_torsion_site_symmetry_3
_geom_torsion_site_symmetry_4
C7 C2 C3 C4 -8(2) . . . .
Pt1 C2 C3 C4 176.7(10) . . . .
C2 C3 C4 C5 6.2(19) . . . .
C3 C4 C5 C6 -6(2) . . . .
C4 C5 C6 C7 7.1(19) . . . .
C3 C2 C7 C6 9(2) . . . .
Pt1 C2 C7 C6 -174.7(10) . . . .
C3 C2 C7 C8 -176.9(11) . . . .
Pt1 C2 C7 C8 -0.7(15) . . . .
C5 C6 C7 C2 -8.4(18) . . . .
C5 C6 C7 C8 177.9(11) . . . .
C2 C7 C8 C9 -179.2(13) . . . .
C6 C7 C8 C9 -5(2) . . . .
C2 C7 C8 N1 3.4(16) . . . .
C6 C7 C8 N1 177.2(11) . . . .
N1 C8 C9 C10 -4.3(19) . . . .
C7 C8 C9 C10 178.5(12) . . . .
C8 C9 C10 C11 3.1(18) . . . .
C9 C10 C11 C12 -4.1(16) . . . .
C10 C11 C12 N1 6.9(16) . . . .
C10 C11 C12 C13 -179.1(10) . . . .
N1 C12 C13 C14 171.0(11) . . . .
C11 C12 C13 C14 -3.5(18) . . . .
N1 C12 C13 N2 -2.7(14) . . . .
C11 C12 C13 N2 -177.2(9) . . . .
N2 C13 C14 C15 -5.6(16) . . . .
C12 C13 C14 C15 -179.1(10) . . . .
C13 C14 C15 C16 4.6(15) . . . .
C13 C14 C15 C18 -177.4(10) . . . .
C14 C15 C16 C17 -1.3(17) . . . .
C18 C15 C16 C17 -179.2(11) . . . .
C14 C15 C16 C21 179.1(9) . . . .
C18 C15 C16 C21 1.1(15) . . . .
C15 C16 C17 N2 -0.9(19) . . . .
C21 C16 C17 N2 178.7(10) . . . .
C16 C15 C18 C19 -3.1(15) . . . .
C14 C15 C18 C19 179.0(9) . . . .
C15 C18 C19 C20 -44.3(11) . . . .
C15 C18 C19 C22 47.9(12) . . . .
C18 C19 C20 C21 86.2(9) . . . .
C22 C19 C20 C21 -22.6(8) . . . .
C19 C20 C21 C22 24.4(9) . . . .
C19 C20 C21 C16 -87.5(10) . . . .
C15 C16 C21 C22 -48.6(13) . . . .
C17 C16 C21 C22 131.8(12) . . . .
C15 C16 C21 C20 48.9(13) . . . .
C17 C16 C21 C20 -130.7(12) . . . .
C20 C21 C22 C24 81.9(11) . . . .
C16 C21 C22 C24 -172.9(9) . . . .
C20 C21 C22 C23 -142.9(11) . . . .
C16 C21 C22 C23 -37.7(14) . . . .
C20 C21 C22 C19 -23.6(9) . . . .
C16 C21 C22 C19 81.6(10) . . . .
C18 C19 C22 C24 166.3(10) . . . .
C20 C19 C22 C24 -88.4(10) . . . .
C18 C19 C22 C21 -82.1(11) . . . .
C20 C19 C22 C21 23.2(9) . . . .
C18 C19 C22 C23 40.9(14) . . . .
C20 C19 C22 C23 146.2(10) . . . .
N3 C25 C26 C27 178.1(12) . . . .
C30 C25 C26 C27 1(2) . . . .
N3 C25 C26 C31 -3(2) . . . .
C30 C25 C26 C31 179.8(12) . . . .
C25 C26 C27 C28 -2(2) . . . .
C31 C26 C27 C28 179.0(13) . . . .
C26 C27 C28 C29 0(2) . . . .
C27 C28 C29 C30 2(2) . . . .
C28 C29 C30 C25 -4(2) . . . .
C28 C29 C30 C32 -172.1(12) . . . .
N3 C25 C30 C29 -175.0(12) . . . .
C26 C25 C30 C29 2(2) . . . .
N3 C25 C30 C32 -5.9(18) . . . .
C26 C25 C30 C32 171.5(12) . . . .
C13 C12 N1 C8 177.6(9) . . . .
C11 C12 N1 C8 -7.9(15) . . . .
C13 C12 N1 Pt1 6.9(13) . . . .
C11 C12 N1 Pt1 -178.5(8) . . . .
C9 C8 N1 C12 6.6(17) . . . .
C7 C8 N1 C12 -175.7(9) . . . .
C9 C8 N1 Pt1 177.5(9) . . . .
C7 C8 N1 Pt1 -4.8(12) . . . .
C16 C17 N2 C13 -0.2(16) . . . .
C16 C17 N2 Pt1 179.2(8) . . . .
C14 C13 N2 C17 3.5(15) . . . .
C12 C13 N2 C17 177.7(10) . . . .
C14 C13 N2 Pt1 -176.0(8) . . . .
C12 C13 N2 Pt1 -1.8(11) . . . .
Pt1 C1 N3 C25 80(32) . . . .
C26 C25 N3 C1 91(29) . . . .
C30 C25 N3 C1 -91(29) . . . .
C34 C33 O1 C33 63.2(8) . . . 5
N3 C1 Pt1 N1 150(7) . . . .
N3 C1 Pt1 C2 -174(9) . . . .
N3 C1 Pt1 N2 8(9) . . . .
C12 N1 Pt1 C1 -149(6) . . . .
C8 N1 Pt1 C1 40(6) . . . .
C12 N1 Pt1 C2 174.2(9) . . . .
C8 N1 Pt1 C2 3.7(9) . . . .
C12 N1 Pt1 N2 -6.2(8) . . . .
C8 N1 Pt1 N2 -176.7(9) . . . .
C3 C2 Pt1 C1 -3.1(13) . . . .
C7 C2 Pt1 C1 -178.7(10) . . . .
C3 C2 Pt1 N1 174.1(13) . . . .
C7 C2 Pt1 N1 -1.5(9) . . . .
C3 C2 Pt1 N2 172.8(10) . . . .
C7 C2 Pt1 N2 -3(2) . . . .
C17 N2 Pt1 C1 1.6(11) . . . .
C13 N2 Pt1 C1 -179.0(7) . . . .
C17 N2 Pt1 N1 -175.5(10) . . . .
C13 N2 Pt1 N1 4.0(7) . . . .
C17 N2 Pt1 C2 -174.1(14) . . . .
C13 N2 Pt1 C2 5.4(17) . . . .
